data_7706572
loop_
_publ_author_name
'Lu, Jiao'
'Jing, Pei'
'Jin, Chaoyi'
'Xie, Junfang'
'Li, Licun'

_publ_section_title
;
 Modulating the magnetization dynamics in Ln-Cu-Rad hetero-tri-spin
 complexes through <i>cis</i>/<i>trans</i> coordination of nitronyl
 nitroxide radicals around the metal center.
;
_journal_issue 9
_journal_name_full 'Dalton transactions (Cambridge, England : 2003)'
_journal_page_first 3280
_journal_page_last 3288
_journal_paper_doi 10.1039/d1dt00090j
_journal_volume 50
_journal_year 2021
_chemical_formula_moiety 'C69 H45 Cu2 F42 N8 O18 Tb'
_chemical_formula_sum 'C69 H45 Cu2 F42 N8 O18 Tb'
_chemical_formula_weight 2358.13
_space_group_crystal_system monoclinic
_space_group_IT_number 14
_space_group_name_Hall '-P 2ybc'
_space_group_name_H-M_alt 'P 1 21/c 1'
_atom_sites_solution_hydrogens geom
_atom_sites_solution_primary direct
_audit_block_doi 10.5517/ccdc.csd.cc26ybs9
_audit_creation_date 2019-09-17
_audit_creation_method
;
Olex2 1.2
(compiled 2018.05.29 svn.r3508 for OlexSys, GUI svn.r5506)
;
_audit_update_record
;
2021-01-05 deposited with the CCDC.	2021-02-03 downloaded from the CCDC.
;
_cell_angle_alpha 90
_cell_angle_beta 103.92(3)
_cell_angle_gamma 90
_cell_formula_units_Z 4
_cell_length_a 14.117(3)
_cell_length_b 25.580(5)
_cell_length_c 26.709(5)
_cell_measurement_reflns_used 15349
_cell_measurement_temperature 113.1500
_cell_measurement_theta_max 27.9064
_cell_measurement_theta_min 1.4862
_cell_volume 9362(3)
_computing_molecular_graphics 'Olex2 (Dolomanov et al., 2009)'
_computing_publication_material 'Olex2 (Dolomanov et al., 2009)'
_computing_structure_refinement 'XL (Sheldrick, 2008)'
_computing_structure_solution 'XS (Sheldrick, 2008)'
_diffrn_ambient_temperature 113.1500
_diffrn_measured_fraction_theta_full 1.000
_diffrn_measured_fraction_theta_max 1.000
_diffrn_measurement_device_type 'Bruker P4'
_diffrn_measurement_method '\w scans'
_diffrn_radiation_monochromator graphite
_diffrn_radiation_type MoK\a
_diffrn_radiation_wavelength 0.71073
_diffrn_reflns_av_R_equivalents 0.1283
_diffrn_reflns_av_unetI/netI 0.1056
_diffrn_reflns_Laue_measured_fraction_full 1.000
_diffrn_reflns_Laue_measured_fraction_max 1.000
_diffrn_reflns_limit_h_max 16
_diffrn_reflns_limit_h_min -15
_diffrn_reflns_limit_k_max 29
_diffrn_reflns_limit_k_min -30
_diffrn_reflns_limit_l_max 31
_diffrn_reflns_limit_l_min -31
_diffrn_reflns_number 74598
_diffrn_reflns_point_group_measured_fraction_full 1.000
_diffrn_reflns_point_group_measured_fraction_max 1.000
_diffrn_reflns_theta_full 25.008
_diffrn_reflns_theta_max 25.008
_diffrn_reflns_theta_min 1.486
_exptl_absorpt_coefficient_mu 1.345
_exptl_absorpt_correction_T_max 1.0000
_exptl_absorpt_correction_T_min 0.7479
_exptl_absorpt_correction_type multi-scan
_exptl_crystal_colour Blue
_exptl_crystal_density_diffrn 1.673
_exptl_crystal_description Prism
_exptl_crystal_F_000 4640
_exptl_crystal_size_max 0.5
_exptl_crystal_size_mid 0.3
_exptl_crystal_size_min 0.2
_refine_diff_density_max 1.866
_refine_diff_density_min -0.861
_refine_diff_density_rms 0.131
_refine_ls_extinction_method none
_refine_ls_goodness_of_fit_ref 1.004
_refine_ls_hydrogen_treatment constr
_refine_ls_matrix_type full
_refine_ls_number_parameters 1269
_refine_ls_number_reflns 16512
_refine_ls_number_restraints 42
_refine_ls_restrained_S_all 1.068
_refine_ls_R_factor_all 0.1212
_refine_ls_R_factor_gt 0.0934
_refine_ls_shift/su_max 0.003
_refine_ls_shift/su_mean 0.000
_refine_ls_structure_factor_coef Fsqd
_refine_ls_weighting_details 'w=1/[\s^2^(Fo^2^)+(0.1126P)^2^+45.0000P] where P=(Fo^2^+2Fc^2^)/3'
_refine_ls_weighting_scheme calc
_refine_ls_wR_factor_gt 0.2247
_refine_ls_wR_factor_ref 0.2453
_reflns_Friedel_coverage 0.000
_reflns_number_gt 12451
_reflns_number_total 16512
_reflns_threshold_expression 'I > 2\s(I)'
_cod_data_source_file d1dt00090j2.cif
_cod_data_source_block tb-cu
_cod_depositor_comments
;
The following automatic conversions were performed:

data item '_exptl_absorpt_correction_type' value 'Multi-scan' was
changed to 'multi-scan' in accordance with the
/home/data/users/saulius/crontab/automatic-downloads/rss-feeds/RSC/lib/dictionaries/cif_core.dic
dictionary named 'cif_core.dic' version 2.4.2 last updated on
2011-04-26.

Automatic conversion script
Id: cif_fix_values 7556 2019-12-06 15:28:31Z antanas 

 Adding full bibliography for 7706571--7706575.cif.
;
_cod_original_cell_volume 9361(3)
_cod_database_code 7706572
_shelx_shelxl_version_number 2014/7
_shelx_space_group_comment
;
The symmetry employed for this shelxl refinement is uniquely defined
by the following loop, which should always be used as a source of
symmetry information in preference to the above space-group names.
They are only intended as comments.
;
_olex2_refinement_description
;
1. Fixed Uiso
 At 1.2 times of:
  All C(H) groups
 At 1.5 times of:
  All C(H,H,H) groups
2. Uiso/Uaniso restraints and constraints
Uanis(F28) \\sim Ueq: with sigma of 0.01 and sigma for terminal atoms of 0.02
Uanis(F25) \\sim Ueq: with sigma of 0.01 and sigma for terminal atoms of 0.02
Uanis(F33) \\sim Ueq: with sigma of 0.01 and sigma for terminal atoms of 0.02
Uanis(F31) \\sim Ueq: with sigma of 0.01 and sigma for terminal atoms of 0.02
Uanis(F32) \\sim Ueq: with sigma of 0.01 and sigma for terminal atoms of 0.02
Uanis(F1) \\sim Ueq: with sigma of 0.01 and sigma for terminal atoms of 0.02
Uanis(F7) \\sim Ueq: with sigma of 0.01 and sigma for terminal atoms of 0.02
3.a Aromatic/amide H refined with riding coordinates:
 C3(H3), C20(H20), C28(H28), C6(H6), C5(H5), C8(H8), C36(H36), C22(H22),
 C23(H23), C9(H9), C25(H25), C11(H11), C46(H46), C61(H61), C10(H10), C66(H66),
 C41(H41), C27(H27), C56(H56), C51(H51), C26(H26)
3.b Idealised Me refined as rotating group:
 C15(H15A,H15B,H15C), C34(H34A,H34B,H34C), C32(H32A,H32B,H32C), C33(H33A,H33B,
 H33C), C31(H31A,H31B,H31C), C17(H17A,H17B,H17C), C14(H14A,H14B,H14C), C16(H16A,
 H16B,H16C)
;
_olex2_submission_special_instructions 'No special instructions were received'

loop_
_space_group_symop_operation_xyz
'x, y, z'
'-x, y+1/2, -z+1/2'
'-x, -y, -z'
'x, -y-1/2, z-1/2'

loop_
_atom_site_label
_atom_site_type_symbol
_atom_site_fract_x
_atom_site_fract_y
_atom_site_fract_z
_atom_site_U_iso_or_equiv
_atom_site_adp_type
_atom_site_occupancy
_atom_site_site_symmetry_order
_atom_site_calc_flag
_atom_site_refinement_flags_posn
_atom_site_refinement_flags_adp
_atom_site_refinement_flags_occupancy
_atom_site_disorder_assembly
_atom_site_disorder_group
Tb1 Tb 0.20099(3) 0.36134(2) 0.74556(2) 0.03086(16) Uani 1 1 d . . . . .
Cu2 Cu -0.29644(8) 0.23325(4) 0.50246(4) 0.0330(3) Uani 1 1 d . . . . .
Cu1 Cu -0.29153(9) 0.52096(4) 0.72915(4) 0.0368(3) Uani 1 1 d . . . . .
O4 O -0.3449(5) 0.5087(2) 0.6561(2) 0.0331(14) Uani 1 1 d . . . . .
O18 O 0.2891(5) 0.2925(2) 0.7949(2) 0.0336(14) Uani 1 1 d . . . . .
O2 O -0.2404(5) 0.5308(3) 0.8029(2) 0.0420(17) Uani 1 1 d . . . . .
N2 N 0.0719(6) 0.3565(3) 0.8393(3) 0.0327(17) Uani 1 1 d . . . . .
C3 C -0.0957(7) 0.3594(4) 0.7443(3) 0.037(2) Uani 1 1 d . . . . .
H3 H -0.0621 0.3278 0.7470 0.045 Uiso 1 1 calc R . . . .
O10 O 0.1055(4) 0.3353(2) 0.8030(2) 0.0332(14) Uani 1 1 d . . . . .
C20 C 0.5007(7) 0.3601(4) 0.7502(3) 0.032(2) Uani 1 1 d . . . . .
H20 H 0.4685 0.3294 0.7548 0.039 Uiso 1 1 calc R . . . .
O17 O 0.1196(4) 0.2823(2) 0.7130(2) 0.0339(14) Uani 1 1 d . . . . .
O6 O -0.2209(5) 0.1710(3) 0.5351(3) 0.0421(16) Uani 1 1 d . . . . .
O12 O 0.3025(5) 0.3225(2) 0.6982(2) 0.0345(15) Uani 1 1 d . . . . .
O13 O 0.2600(5) 0.4298(3) 0.7010(3) 0.0446(17) Uani 1 1 d . . . . .
O5 O -0.4257(5) 0.2013(3) 0.5298(3) 0.0442(17) Uani 1 1 d . . . . .
O15 O 0.1343(5) 0.4381(2) 0.7728(3) 0.0393(16) Uani 1 1 d . . . . .
O14 O 0.3266(5) 0.4042(3) 0.8056(3) 0.0424(16) Uani 1 1 d . . . . .
O8 O -0.3726(5) 0.2959(3) 0.4682(2) 0.0404(16) Uani 1 1 d . . . . .
N6 N 0.3350(5) 0.3344(3) 0.6578(3) 0.0317(17) Uani 1 1 d . . . . .
O16 O 0.0726(5) 0.3889(3) 0.6769(3) 0.0408(16) Uani 1 1 d . . . . .
N5 N 0.4243(6) 0.3635(3) 0.6087(3) 0.041(2) Uani 1 1 d . . . . .
O7 O -0.1682(6) 0.2647(3) 0.4751(3) 0.0505(19) Uani 1 1 d . . . . .
C28 C 0.6941(7) 0.3600(4) 0.8710(4) 0.043(2) Uani 1 1 d . . . . .
H28 H 0.7398 0.3795 0.8590 0.052 Uiso 1 1 calc R . . . .
O9 O -0.0982(5) 0.4190(3) 0.8893(3) 0.0491(19) Uani 1 1 d . . . . .
N3 N -0.1955(6) 0.4556(3) 0.7352(3) 0.0333(17) Uani 1 1 d . . . . .
C19 C 0.4813(7) 0.3850(4) 0.7025(4) 0.036(2) Uani 1 1 d . . . . .
F4 F -0.5393(5) 0.6421(3) 0.7114(3) 0.071(2) Uani 1 1 d . . . . .
C18 C 0.4144(7) 0.3610(4) 0.6573(3) 0.032(2) Uani 1 1 d . . . . .
N1 N -0.0243(6) 0.3948(3) 0.8812(3) 0.0386(19) Uani 1 1 d . . . . .
N4 N -0.2537(6) 0.2740(3) 0.5678(3) 0.0350(18) Uani 1 1 d . . . . .
C21 C 0.5701(6) 0.3824(4) 0.7912(3) 0.030(2) Uani 1 1 d . . . . .
F39 F 0.3430(5) 0.1647(3) 0.8358(3) 0.086(3) Uani 1 1 d . . . . .
C6 C -0.1298(7) 0.4423(4) 0.7794(3) 0.031(2) Uani 1 1 d . . . . .
H6 H -0.1183 0.4654 0.8071 0.038 Uiso 1 1 calc R . . . .
C4 C -0.1657(7) 0.3728(3) 0.6990(3) 0.032(2) Uani 1 1 d . . . . .
F9 F -0.3410(6) 0.4502(2) 0.5674(2) 0.0651(19) Uani 1 1 d . . . . .
C5 C -0.2128(7) 0.4206(4) 0.6969(3) 0.036(2) Uani 1 1 d . . . . .
H5 H -0.2595 0.4288 0.6670 0.043 Uiso 1 1 calc R . . . .
C2 C -0.0788(7) 0.3950(4) 0.7846(3) 0.034(2) Uani 1 1 d . . . . .
C7 C -0.1962(7) 0.3367(3) 0.6549(3) 0.032(2) Uani 1 1 d . . . . .
C24 C 0.5997(7) 0.3571(3) 0.8425(3) 0.034(2) Uani 1 1 d . . . . .
C1 C -0.0098(7) 0.3830(4) 0.8336(3) 0.033(2) Uani 1 1 d . . . . .
F37 F 0.3534(6) 0.2338(3) 0.8822(3) 0.075(2) Uani 1 1 d . . . . .
C8 C -0.1284(7) 0.3044(4) 0.6388(4) 0.041(2) Uani 1 1 d . . . . .
H8 H -0.0635 0.3033 0.6573 0.049 Uiso 1 1 calc R . . . .
O3 O -0.1913(6) 0.5796(3) 0.7054(3) 0.0503(19) Uani 1 1 d . . . . .
C36 C -0.3433(9) 0.5980(4) 0.8182(4) 0.052(3) Uani 1 1 d . . . . .
H36 H -0.3556 0.6203 0.8434 0.062 Uiso 1 1 calc R . . . .
C22 C 0.6116(7) 0.4296(4) 0.7824(3) 0.036(2) Uani 1 1 d . . . . .
H22 H 0.6547 0.4452 0.8103 0.043 Uiso 1 1 calc R . . . .
F38 F 0.4461(5) 0.2240(3) 0.8314(3) 0.072(2) Uani 1 1 d . . . . .
O1 O -0.3928(6) 0.5759(3) 0.7296(3) 0.054(2) Uani 1 1 d . . . . .
C65 C 0.1392(7) 0.2350(4) 0.7217(4) 0.039(2) Uani 1 1 d . . . . .
C23 C 0.5295(6) 0.4314(4) 0.6968(3) 0.032(2) Uani 1 1 d . . . . .
H23 H 0.5169 0.4474 0.6646 0.039 Uiso 1 1 calc R . . . .
C9 C -0.1600(7) 0.2743(4) 0.5952(4) 0.037(2) Uani 1 1 d . . . . .
H9 H -0.1150 0.2535 0.5842 0.044 Uiso 1 1 calc R . . . .
F36 F 0.1681(7) 0.5455(3) 0.7979(4) 0.112(4) Uani 1 1 d . . . . .
C55 C 0.3041(8) 0.4712(4) 0.7153(4) 0.044(3) Uani 1 1 d . . . . .
C25 C 0.5317(7) 0.3292(4) 0.8632(3) 0.038(2) Uani 1 1 d . . . . .
H25 H 0.4664 0.3273 0.8457 0.045 Uiso 1 1 calc R . . . .
F8 F -0.4658(6) 0.4983(3) 0.5629(3) 0.075(2) Uani 1 1 d . . . . .
O11 O 0.4968(5) 0.3845(3) 0.5944(3) 0.054(2) Uani 1 1 d . . . . .
C35 C -0.4034(9) 0.6014(4) 0.7680(4) 0.049(3) Uani 1 1 d . . . . .
C15 C 0.0281(11) 0.3568(6) 0.9677(5) 0.082(5) Uani 1 1 d . . . . .
H15A H -0.0113 0.3816 0.9806 0.123 Uiso 1 1 calc GR . . . .
H15B H 0.0839 0.3476 0.9947 0.123 Uiso 1 1 calc GR . . . .
H15C H -0.0097 0.3259 0.9561 0.123 Uiso 1 1 calc GR . . . .
F15 F -0.2117(6) 0.0421(3) 0.5754(4) 0.100(3) Uani 1 1 d . . . . .
F35 F 0.0557(7) 0.5111(3) 0.8245(3) 0.089(3) Uani 1 1 d . . . . .
C60 C 0.0862(7) 0.4752(4) 0.7484(4) 0.044(2) Uani 1 1 d . . . . .
F5 F -0.5529(6) 0.6209(4) 0.7868(4) 0.099(3) Uani 1 1 d . . . . .
F19 F -0.3731(6) 0.4281(3) 0.4383(4) 0.092(3) Uani 1 1 d . . . . .
C12 C 0.0615(7) 0.3805(4) 0.9233(3) 0.038(2) Uani 1 1 d . . . . .
F20 F -0.4592(7) 0.3876(3) 0.4787(3) 0.089(3) Uani 1 1 d . . . . .
C57 C 0.3608(8) 0.4495(4) 0.8066(5) 0.050(3) Uani 1 1 d . . . . .
C52 C -0.3371(8) 0.3377(4) 0.4563(4) 0.038(2) Uani 1 1 d . . . . .
F6 F -0.4621(7) 0.6857(3) 0.7775(4) 0.099(3) Uani 1 1 d . . . . .
F3 F -0.1156(6) 0.5558(4) 0.8907(3) 0.091(3) Uani 1 1 d . . . . .
F11 F -0.0390(7) 0.5974(3) 0.6369(4) 0.103(3) Uani 1 1 d . . . . .
C11 C -0.2915(8) 0.3356(4) 0.6263(4) 0.042(2) Uani 1 1 d . . . . .
H11 H -0.3387 0.3557 0.6363 0.051 Uiso 1 1 calc R . . . .
F12 F -0.0661(7) 0.6502(4) 0.6914(5) 0.110(3) Uani 1 1 d . . . . .
C42 C -0.3170(8) 0.5262(4) 0.6181(4) 0.042(2) Uani 1 1 d . . . . .
C53 C -0.4107(10) 0.3812(4) 0.4432(4) 0.052(3) Uani 1 1 d . . . . .
C45 C -0.4264(8) 0.1542(5) 0.5408(4) 0.045(3) Uani 1 1 d . . . . .
F29 F 0.3288(11) 0.4886(4) 0.6330(4) 0.139(5) Uani 1 1 d . . . . .
F2 F -0.2355(8) 0.5186(5) 0.9089(3) 0.122(4) Uani 1 1 d . . . . .
C62 C 0.0356(7) 0.4334(4) 0.6650(4) 0.041(2) Uani 1 1 d . . . . .
C46 C -0.3511(8) 0.1172(4) 0.5499(4) 0.050(3) Uani 1 1 d . . . . .
H46 H -0.3645 0.0833 0.5587 0.060 Uiso 1 1 calc R . . . .
F7 F -0.3580(8) 0.5230(3) 0.5255(3) 0.105(3) Uani 1 1 d . U . . .
F1 F -0.2254(8) 0.6007(4) 0.9149(3) 0.135(4) Uani 1 1 d . U . . .
C47 C -0.2568(9) 0.1295(4) 0.5463(4) 0.044(3) Uani 1 1 d . . . . .
C61 C 0.0398(8) 0.4767(4) 0.6965(5) 0.051(3) Uani 1 1 d . . . . .
H61 H 0.0107 0.5077 0.6824 0.061 Uiso 1 1 calc R . . . .
C50 C -0.1648(9) 0.3107(4) 0.4626(4) 0.050(3) Uani 1 1 d . . . . .
C58 C 0.4158(8) 0.4695(5) 0.8593(5) 0.054(3) Uani 1 1 d . . . . .
C29 C 0.2907(8) 0.3085(4) 0.6064(4) 0.044(2) Uani 1 1 d . . . . .
C10 C -0.3168(8) 0.3047(4) 0.5829(3) 0.041(2) Uani 1 1 d . . . . .
H10 H -0.3810 0.3054 0.5634 0.049 Uiso 1 1 calc R . . . .
C49 C -0.5254(9) 0.1346(5) 0.5460(5) 0.058(3) Uani 1 1 d . . . . .
C30 C 0.3368(8) 0.3424(5) 0.5704(4) 0.049(3) Uani 1 1 d . . . . .
C66 C 0.2142(7) 0.2133(4) 0.7586(4) 0.044(3) Uani 1 1 d . . . . .
H66 H 0.2205 0.1772 0.7605 0.053 Uiso 1 1 calc R . . . .
C39 C -0.4891(10) 0.6382(5) 0.7606(5) 0.060(3) Uani 1 1 d . . . . .
C13 C 0.1216(9) 0.3444(4) 0.8944(4) 0.050(3) Uani 1 1 d . . . . .
C63 C -0.0156(11) 0.4403(5) 0.6105(5) 0.064(3) Uani 1 1 d . . . . .
C40 C -0.1874(9) 0.5855(4) 0.6600(5) 0.051(3) Uani 1 1 d . . . . .
C68 C 0.3557(8) 0.2159(4) 0.8359(5) 0.049(3) Uani 1 1 d . . . . .
C41 C -0.2451(9) 0.5621(4) 0.6171(4) 0.051(3) Uani 1 1 d . . . . .
H41 H -0.2347 0.5712 0.5851 0.061 Uiso 1 1 calc R . . . .
C37 C -0.2681(8) 0.5634(4) 0.8316(4) 0.049(3) Uani 1 1 d . . . . .
C34 C 0.3698(10) 0.3113(7) 0.5283(4) 0.087(5) Uani 1 1 d . . . . .
H34A H 0.4021 0.3344 0.5094 0.131 Uiso 1 1 calc GR . . . .
H34B H 0.3139 0.2960 0.5052 0.131 Uiso 1 1 calc GR . . . .
H34C H 0.4140 0.2842 0.5440 0.131 Uiso 1 1 calc GR . . . .
F22 F -0.0544(7) 0.3790(4) 0.4557(5) 0.135(5) Uani 1 1 d . . . . .
C43 C -0.3694(11) 0.5005(5) 0.5686(4) 0.059(3) Uani 1 1 d . . . . .
C32 C 0.3261(11) 0.2523(4) 0.6126(5) 0.072(4) Uani 1 1 d . . . . .
H32A H 0.3961 0.2517 0.6209 0.108 Uiso 1 1 calc GR . . . .
H32B H 0.3013 0.2337 0.5809 0.108 Uiso 1 1 calc GR . . . .
H32C H 0.3032 0.2359 0.6398 0.108 Uiso 1 1 calc GR . . . .
F23 F 0.0047(8) 0.3083(7) 0.4838(7) 0.219(10) Uani 1 1 d . . . . .
C27 C 0.7214(8) 0.3340(4) 0.9176(4) 0.045(3) Uani 1 1 d . . . . .
H27 H 0.7863 0.3354 0.9360 0.054 Uiso 1 1 calc R . . . .
C56 C 0.3528(8) 0.4841(4) 0.7653(5) 0.051(3) Uani 1 1 d . . . . .
H56 H 0.3811 0.5170 0.7717 0.061 Uiso 1 1 calc R . . . .
F21 F -0.4733(8) 0.3726(4) 0.3999(4) 0.122(4) Uani 1 1 d . . . . .
F24 F -0.0573(9) 0.3149(5) 0.4093(6) 0.155(5) Uani 1 1 d . . . . .
C64 C 0.0860(9) 0.5236(4) 0.7828(5) 0.057(3) Uani 1 1 d . . . . .
C38 C -0.2079(11) 0.5612(5) 0.8866(5) 0.065(4) Uani 1 1 d . . . . .
C51 C -0.2418(9) 0.3478(4) 0.4547(4) 0.050(3) Uani 1 1 d . . . . .
H51 H -0.2267 0.3821 0.4478 0.060 Uiso 1 1 calc R . . . .
F14 F -0.1028(8) 0.1007(4) 0.5954(5) 0.143(5) Uani 1 1 d . . . . .
C48 C -0.1797(12) 0.0862(6) 0.5588(7) 0.085(5) Uani 1 1 d . . . . .
C54 C -0.0657(13) 0.3298(7) 0.4561(6) 0.085(5) Uani 1 1 d . . . . .
F26 F 0.4412(11) 0.4339(4) 0.8924(4) 0.168(6) Uani 1 1 d . . . . .
C33 C 0.2756(10) 0.3894(6) 0.5476(5) 0.082(5) Uani 1 1 d . . . . .
H33A H 0.2468 0.4047 0.5733 0.123 Uiso 1 1 calc GR . . . .
H33B H 0.2250 0.3785 0.5186 0.123 Uiso 1 1 calc GR . . . .
H33C H 0.3164 0.4148 0.5365 0.123 Uiso 1 1 calc GR . . . .
F16 F -0.5988(7) 0.1593(5) 0.5200(5) 0.156(6) Uani 1 1 d . . . . .
F25 F 0.3690(10) 0.5016(6) 0.8770(5) 0.187(6) Uani 1 1 d . U . . .
F30 F 0.3670(12) 0.5455(5) 0.6839(4) 0.194(8) Uani 1 1 d . . . . .
C59 C 0.3059(12) 0.5099(5) 0.6726(6) 0.073(4) Uani 1 1 d . . . . .
C44 C -0.1091(12) 0.6236(5) 0.6505(7) 0.076(4) Uani 1 1 d . . . . .
C31 C 0.1802(8) 0.3110(5) 0.5953(4) 0.053(3) Uani 1 1 d . . . . .
H31A H 0.1583 0.2927 0.6218 0.080 Uiso 1 1 calc GR . . . .
H31B H 0.1526 0.2950 0.5625 0.080 Uiso 1 1 calc GR . . . .
H31C H 0.1597 0.3468 0.5945 0.080 Uiso 1 1 calc GR . . . .
C17 C 0.0983(14) 0.2865(5) 0.9006(5) 0.096(6) Uani 1 1 d . . . . .
H17A H 0.0310 0.2829 0.9016 0.144 Uiso 1 1 calc GR . . . .
H17B H 0.1392 0.2733 0.9322 0.144 Uiso 1 1 calc GR . . . .
H17C H 0.1100 0.2669 0.8720 0.144 Uiso 1 1 calc GR . . . .
F40 F -0.0196(5) 0.2008(3) 0.6978(3) 0.079(2) Uani 1 1 d . . . . .
N8 N 0.6578(5) 0.3070(3) 0.9373(3) 0.0310(17) Uani 1 1 d . . . . .
F41 F 0.0526(6) 0.2113(3) 0.6380(3) 0.074(2) Uani 1 1 d . . . . .
F42 F 0.0945(6) 0.1480(2) 0.6914(3) 0.077(2) Uani 1 1 d . . . . .
C26 C 0.5651(7) 0.3049(4) 0.9102(4) 0.037(2) Uani 1 1 d . . . . .
H26 H 0.5207 0.2861 0.9238 0.044 Uiso 1 1 calc R . . . .
F10 F -0.1451(7) 0.6576(4) 0.6147(5) 0.132(4) Uani 1 1 d . . . . .
C69 C 0.0675(9) 0.1970(4) 0.6868(5) 0.054(3) Uani 1 1 d . . . . .
C67 C 0.2812(7) 0.2444(3) 0.7932(4) 0.037(2) Uani 1 1 d . . . . .
F18 F -0.5407(8) 0.0871(4) 0.5431(8) 0.202(8) Uani 1 1 d . . . . .
C14 C 0.1137(10) 0.4329(5) 0.9401(6) 0.093(6) Uani 1 1 d . . . . .
H14A H 0.1211 0.4518 0.9102 0.140 Uiso 1 1 calc GR . . . .
H14B H 0.1769 0.4263 0.9623 0.140 Uiso 1 1 calc GR . . . .
H14C H 0.0757 0.4533 0.9583 0.140 Uiso 1 1 calc GR . . . .
C16 C 0.2268(9) 0.3540(8) 0.9044(6) 0.098(6) Uani 1 1 d . . . . .
H16A H 0.2540 0.3331 0.8814 0.148 Uiso 1 1 calc GR . . . .
H16B H 0.2573 0.3449 0.9394 0.148 Uiso 1 1 calc GR . . . .
H16C H 0.2381 0.3903 0.8988 0.148 Uiso 1 1 calc GR . . . .
F27 F 0.4965(9) 0.4896(7) 0.8606(5) 0.193(8) Uani 1 1 d . . . . .
F13 F -0.1495(8) 0.0738(4) 0.5170(5) 0.131(5) Uani 1 1 d . . . . .
F17 F -0.5370(9) 0.1480(6) 0.5929(5) 0.164(6) Uani 1 1 d . . . . .
N7 N 0.5944(6) 0.4542(3) 0.7371(3) 0.0375(19) Uani 1 1 d . . . . .
F34 F 0.0223(9) 0.5584(4) 0.7602(4) 0.140(5) Uani 1 1 d . . . . .
F28 F 0.2237(9) 0.5288(6) 0.6535(6) 0.192(6) Uani 1 1 d . U . . .
F32 F 0.0417(11) 0.4403(8) 0.5801(5) 0.193(6) Uani 1 1 d . U . . .
F31 F -0.0497(13) 0.4818(5) 0.5953(4) 0.199(7) Uani 1 1 d . U . . .
F33 F -0.0654(12) 0.4056(6) 0.5899(4) 0.207(7) Uani 1 1 d . U . . .

loop_
_atom_site_aniso_label
_atom_site_aniso_U_11
_atom_site_aniso_U_22
_atom_site_aniso_U_33
_atom_site_aniso_U_23
_atom_site_aniso_U_13
_atom_site_aniso_U_12
Tb1 0.0259(3) 0.0317(3) 0.0340(3) -0.00023(18) 0.00530(18) -0.00022(19)
Cu2 0.0336(7) 0.0350(6) 0.0262(6) -0.0046(4) -0.0010(5) 0.0030(5)
Cu1 0.0456(8) 0.0336(6) 0.0303(6) -0.0008(5) 0.0074(5) 0.0012(5)
O4 0.041(4) 0.035(3) 0.023(3) 0.008(2) 0.006(3) 0.003(3)
O18 0.030(4) 0.034(4) 0.033(3) 0.005(3) 0.001(3) 0.005(3)
O2 0.053(5) 0.042(4) 0.027(3) -0.011(3) 0.003(3) 0.002(3)
N2 0.031(5) 0.037(4) 0.028(4) -0.004(3) 0.002(3) -0.002(4)
C3 0.027(5) 0.053(6) 0.028(5) 0.007(4) -0.002(4) -0.005(5)
O10 0.025(3) 0.041(4) 0.033(3) -0.002(3) 0.007(3) 0.000(3)
C20 0.028(5) 0.036(5) 0.034(5) -0.003(4) 0.012(4) -0.006(4)
O17 0.028(4) 0.033(4) 0.041(4) -0.001(3) 0.007(3) 0.001(3)
O6 0.039(4) 0.045(4) 0.040(4) 0.002(3) 0.005(3) 0.004(3)
O12 0.030(4) 0.045(4) 0.031(3) 0.004(3) 0.010(3) 0.001(3)
O13 0.040(4) 0.042(4) 0.050(4) 0.011(3) 0.007(3) -0.006(3)
O5 0.046(5) 0.040(4) 0.046(4) -0.001(3) 0.010(3) 0.006(3)
O15 0.029(4) 0.033(4) 0.056(4) -0.003(3) 0.012(3) -0.002(3)
O14 0.034(4) 0.041(4) 0.048(4) -0.006(3) 0.000(3) -0.004(3)
O8 0.035(4) 0.045(4) 0.036(4) 0.001(3) -0.003(3) 0.000(3)
N6 0.025(4) 0.041(4) 0.028(4) 0.000(3) 0.006(3) 0.000(4)
O16 0.034(4) 0.040(4) 0.045(4) 0.001(3) 0.005(3) 0.000(3)
N5 0.027(5) 0.061(6) 0.035(4) 0.001(4) 0.009(4) -0.004(4)
O7 0.054(5) 0.049(5) 0.046(4) -0.005(3) 0.008(4) -0.003(4)
C28 0.021(5) 0.062(7) 0.040(6) 0.014(5) -0.004(4) -0.005(5)
O9 0.043(5) 0.072(5) 0.037(4) -0.016(3) 0.018(3) 0.006(4)
N3 0.033(5) 0.039(4) 0.026(4) -0.003(3) 0.004(3) 0.001(4)
C19 0.033(6) 0.041(5) 0.034(5) -0.005(4) 0.008(4) 0.000(4)
F4 0.053(5) 0.066(5) 0.084(5) -0.002(4) -0.004(4) 0.007(4)
C18 0.023(5) 0.042(5) 0.030(5) 0.008(4) 0.004(4) 0.008(4)
N1 0.036(5) 0.046(5) 0.031(4) 0.001(3) 0.003(4) 0.000(4)
N4 0.027(4) 0.042(5) 0.032(4) -0.007(3) -0.001(3) 0.009(4)
C21 0.015(4) 0.046(5) 0.028(5) 0.003(4) 0.003(4) -0.004(4)
F39 0.063(5) 0.044(4) 0.119(6) 0.012(4) -0.042(4) -0.004(4)
C6 0.028(5) 0.039(5) 0.026(5) -0.005(4) 0.004(4) -0.008(4)
C4 0.037(6) 0.029(5) 0.029(5) -0.001(4) 0.006(4) 0.006(4)
F9 0.091(6) 0.047(4) 0.055(4) -0.010(3) 0.014(4) -0.003(4)
C5 0.028(5) 0.050(6) 0.028(5) -0.008(4) 0.005(4) -0.006(4)
C2 0.030(5) 0.040(5) 0.029(5) -0.007(4) 0.004(4) -0.004(4)
C7 0.033(5) 0.031(5) 0.031(5) -0.002(4) 0.002(4) 0.006(4)
C24 0.034(6) 0.034(5) 0.033(5) 0.004(4) 0.007(4) -0.001(4)
C1 0.023(5) 0.036(5) 0.037(5) 0.000(4) -0.001(4) -0.003(4)
F37 0.083(6) 0.068(5) 0.058(4) 0.010(4) -0.014(4) 0.012(4)
C8 0.025(5) 0.051(6) 0.040(6) -0.007(4) -0.004(4) 0.005(5)
O3 0.063(5) 0.034(4) 0.048(5) 0.004(3) 0.002(4) 0.003(4)
C36 0.057(8) 0.059(7) 0.036(6) -0.019(5) 0.008(5) 0.015(6)
C22 0.030(5) 0.043(5) 0.032(5) 0.006(4) 0.004(4) -0.003(4)
F38 0.035(4) 0.053(4) 0.112(6) -0.003(4) -0.013(4) 0.008(3)
O1 0.074(6) 0.044(4) 0.043(4) 0.001(3) 0.013(4) 0.017(4)
C65 0.038(6) 0.037(6) 0.041(6) -0.003(4) 0.005(4) -0.006(5)
C23 0.023(5) 0.047(6) 0.026(5) 0.011(4) 0.006(4) 0.000(4)
C9 0.037(6) 0.037(5) 0.034(5) -0.007(4) 0.003(4) 0.007(4)
F36 0.081(6) 0.080(6) 0.191(10) -0.070(6) 0.066(7) -0.038(5)
C55 0.039(6) 0.028(5) 0.069(7) 0.001(5) 0.017(5) 0.001(5)
C25 0.032(5) 0.049(6) 0.029(5) 0.007(4) 0.002(4) -0.001(5)
F8 0.070(5) 0.079(5) 0.057(4) 0.000(4) -0.019(4) 0.009(4)
O11 0.042(5) 0.088(6) 0.030(4) 0.002(4) 0.003(3) -0.007(4)
C35 0.069(8) 0.032(5) 0.052(7) -0.005(5) 0.023(6) -0.006(5)
C15 0.086(11) 0.112(12) 0.060(8) 0.040(8) 0.039(8) 0.038(9)
F15 0.091(6) 0.061(5) 0.164(9) 0.054(5) 0.059(6) 0.036(5)
F35 0.098(7) 0.081(6) 0.097(6) -0.038(5) 0.039(5) -0.019(5)
C60 0.031(6) 0.033(5) 0.065(7) 0.005(5) 0.007(5) 0.009(4)
F5 0.067(6) 0.115(7) 0.126(8) 0.022(6) 0.045(6) 0.032(5)
F19 0.090(6) 0.047(4) 0.144(8) 0.040(5) 0.037(6) 0.019(4)
C12 0.038(6) 0.048(6) 0.022(5) -0.012(4) -0.006(4) -0.004(5)
F20 0.104(7) 0.079(5) 0.099(6) 0.028(5) 0.056(6) 0.033(5)
C57 0.028(6) 0.051(7) 0.066(7) -0.017(5) 0.002(5) -0.008(5)
C52 0.050(7) 0.031(5) 0.031(5) 0.004(4) 0.008(5) 0.000(5)
F6 0.094(7) 0.053(5) 0.126(7) -0.028(5) -0.021(5) 0.028(4)
F3 0.058(5) 0.131(8) 0.068(5) -0.013(5) -0.014(4) 0.004(5)
F11 0.096(7) 0.076(6) 0.164(9) 0.013(6) 0.081(7) -0.004(5)
C11 0.037(6) 0.054(6) 0.032(5) -0.010(4) 0.002(4) 0.016(5)
F12 0.085(7) 0.084(6) 0.167(10) -0.028(6) 0.043(7) -0.043(5)
C42 0.051(7) 0.039(5) 0.031(5) -0.002(4) 0.001(5) 0.008(5)
C53 0.072(9) 0.044(6) 0.038(6) 0.012(5) 0.008(6) 0.014(6)
C45 0.046(7) 0.066(7) 0.026(5) -0.002(5) 0.015(5) 0.005(6)
F29 0.230(15) 0.108(8) 0.083(7) 0.043(6) 0.048(8) -0.003(8)
F2 0.137(9) 0.176(11) 0.046(5) 0.033(6) 0.013(5) -0.006(8)
C62 0.035(6) 0.046(6) 0.036(5) 0.003(4) -0.003(4) -0.003(5)
C46 0.050(7) 0.048(6) 0.058(7) 0.013(5) 0.023(6) 0.004(6)
F7 0.170(9) 0.095(6) 0.043(4) 0.014(4) 0.015(5) -0.041(6)
F1 0.152(9) 0.158(9) 0.066(5) -0.064(6) -0.028(5) 0.071(7)
C47 0.056(7) 0.041(6) 0.032(5) 0.010(4) 0.004(5) 0.017(5)
C61 0.040(7) 0.038(6) 0.072(8) 0.012(5) 0.009(6) 0.003(5)
C50 0.050(7) 0.049(7) 0.054(7) -0.006(5) 0.017(6) -0.002(6)
C58 0.028(6) 0.048(7) 0.080(9) -0.014(6) -0.003(6) -0.006(5)
C29 0.044(6) 0.059(7) 0.029(5) -0.003(4) 0.010(5) -0.010(5)
C10 0.035(6) 0.054(6) 0.029(5) -0.006(4) -0.002(4) 0.011(5)
C49 0.038(7) 0.056(8) 0.083(9) 0.020(6) 0.019(6) -0.002(6)
C30 0.042(7) 0.075(8) 0.030(5) 0.001(5) 0.011(5) -0.014(6)
C66 0.028(6) 0.032(5) 0.064(7) -0.001(5) -0.006(5) -0.001(4)
C39 0.055(8) 0.054(7) 0.066(8) 0.001(6) 0.002(7) 0.003(6)
C13 0.063(8) 0.063(7) 0.019(5) 0.011(4) 0.001(5) 0.024(6)
C63 0.074(9) 0.063(8) 0.041(7) 0.011(6) -0.010(6) -0.001(7)
C40 0.050(7) 0.025(5) 0.083(9) 0.004(5) 0.026(6) 0.000(5)
C68 0.042(7) 0.021(5) 0.070(8) -0.003(5) -0.011(5) -0.003(4)
C41 0.068(8) 0.037(6) 0.054(7) 0.009(5) 0.026(6) -0.008(6)
C37 0.054(7) 0.050(6) 0.036(6) -0.012(5) 0.000(5) -0.007(6)
C34 0.074(10) 0.160(15) 0.037(7) -0.040(8) 0.032(7) -0.043(10)
F22 0.096(8) 0.073(6) 0.269(15) -0.029(7) 0.107(9) -0.035(6)
C43 0.090(10) 0.057(7) 0.028(6) 0.008(5) 0.012(6) -0.011(7)
C32 0.106(12) 0.049(7) 0.052(7) -0.024(6) 0.004(7) 0.008(7)
F23 0.049(7) 0.276(19) 0.30(2) 0.165(17) -0.028(9) -0.030(9)
C27 0.038(6) 0.057(7) 0.037(6) 0.010(5) 0.004(5) -0.005(5)
C56 0.037(6) 0.031(5) 0.090(9) -0.008(5) 0.027(6) -0.021(5)
F21 0.128(9) 0.091(6) 0.100(7) -0.018(5) -0.065(6) 0.045(6)
F24 0.147(11) 0.167(11) 0.190(13) -0.052(10) 0.116(11) -0.036(9)
C64 0.051(8) 0.032(6) 0.089(9) 0.001(6) 0.019(7) 0.007(6)
C38 0.072(10) 0.075(9) 0.043(7) -0.014(6) 0.005(6) 0.018(7)
C51 0.052(7) 0.040(6) 0.063(7) 0.001(5) 0.025(6) -0.013(5)
F14 0.077(7) 0.111(8) 0.210(13) 0.071(8) -0.029(8) 0.021(6)
C48 0.070(11) 0.088(11) 0.109(13) 0.048(10) 0.046(10) 0.028(9)
C54 0.083(12) 0.100(13) 0.074(10) 0.005(9) 0.024(9) -0.036(10)
F26 0.251(16) 0.104(8) 0.087(7) -0.021(6) -0.081(9) -0.011(9)
C33 0.067(9) 0.095(11) 0.070(9) 0.051(8) -0.012(7) -0.017(8)
F16 0.051(6) 0.180(12) 0.214(13) 0.095(10) -0.013(7) -0.030(7)
F25 0.156(10) 0.234(12) 0.135(9) -0.116(9) -0.033(7) 0.107(9)
F30 0.302(19) 0.150(10) 0.101(8) 0.039(7) -0.010(9) -0.167(12)
C59 0.075(11) 0.055(8) 0.087(11) 0.018(7) 0.016(8) -0.002(8)
C44 0.075(11) 0.040(7) 0.119(13) 0.013(8) 0.033(10) 0.009(7)
C31 0.038(6) 0.084(9) 0.036(6) -0.007(5) 0.003(5) -0.017(6)
C17 0.175(18) 0.057(8) 0.059(9) 0.017(7) 0.034(10) 0.016(10)
F40 0.047(5) 0.069(5) 0.112(6) -0.010(4) -0.001(4) -0.021(4)
N8 0.029(4) 0.036(4) 0.023(4) -0.007(3) -0.005(3) -0.003(3)
F41 0.083(6) 0.062(4) 0.061(5) -0.005(3) -0.014(4) -0.020(4)
F42 0.076(5) 0.034(4) 0.095(5) -0.014(3) -0.031(4) 0.000(3)
C26 0.033(6) 0.038(5) 0.037(5) 0.005(4) 0.004(4) -0.006(4)
F10 0.081(7) 0.096(7) 0.197(11) 0.091(7) -0.008(7) -0.029(5)
C69 0.050(8) 0.034(6) 0.067(8) -0.004(5) -0.006(6) 0.002(5)
C67 0.035(6) 0.024(5) 0.048(6) 0.006(4) 0.002(4) 0.008(4)
F18 0.104(9) 0.061(6) 0.49(3) -0.023(10) 0.167(13) -0.026(6)
C14 0.060(9) 0.060(8) 0.121(12) -0.037(8) -0.054(8) 0.018(7)
C16 0.036(8) 0.190(19) 0.061(9) -0.008(10) -0.005(6) 0.011(10)
F27 0.122(10) 0.33(2) 0.126(10) -0.105(12) 0.027(8) -0.130(12)
F13 0.162(10) 0.089(7) 0.185(11) 0.051(7) 0.125(10) 0.070(7)
F17 0.106(9) 0.294(18) 0.117(9) -0.012(10) 0.076(8) -0.043(10)
N7 0.026(4) 0.052(5) 0.034(4) 0.009(4) 0.006(3) 0.003(4)
F34 0.184(11) 0.094(7) 0.115(8) -0.024(6) -0.017(7) 0.091(8)
F28 0.118(9) 0.206(11) 0.271(13) 0.187(10) 0.083(9) 0.058(8)
F32 0.158(11) 0.334(16) 0.088(8) 0.048(10) 0.033(8) 0.030(12)
F31 0.298(15) 0.146(10) 0.098(8) 0.004(7) -0.057(9) 0.122(10)
F33 0.261(13) 0.213(12) 0.078(6) 0.070(7) -0.095(8) -0.149(11)

loop_
_atom_type_symbol
_atom_type_description
_atom_type_scat_dispersion_real
_atom_type_scat_dispersion_imag
_atom_type_scat_source
C C 0.0033 0.0016 'International Tables Vol C Tables 4.2.6.8 and 6.1.1.4'
H H 0.0000 0.0000 'International Tables Vol C Tables 4.2.6.8 and 6.1.1.4'
Cu Cu 0.3201 1.2651 'International Tables Vol C Tables 4.2.6.8 and 6.1.1.4'
F F 0.0171 0.0103 'International Tables Vol C Tables 4.2.6.8 and 6.1.1.4'
N N 0.0061 0.0033 'International Tables Vol C Tables 4.2.6.8 and 6.1.1.4'
O O 0.0106 0.0060 'International Tables Vol C Tables 4.2.6.8 and 6.1.1.4'
Tb Tb -0.1723 4.1537 'International Tables Vol C Tables 4.2.6.8 and 6.1.1.4'

loop_
_geom_angle_atom_site_label_1
_geom_angle_atom_site_label_2
_geom_angle_atom_site_label_3
_geom_angle
_geom_angle_site_symmetry_1
_geom_angle_site_symmetry_3
_geom_angle_publ_flag
O18 Tb1 O10 74.6(2) . . ?
O18 Tb1 O17 73.4(2) . . ?
O18 Tb1 O13 128.8(2) . . ?
O10 Tb1 O17 72.4(2) . . ?
O10 Tb1 O13 148.6(2) . . ?
O12 Tb1 O18 71.2(2) . . ?
O12 Tb1 O10 138.2(2) . . ?
O12 Tb1 O17 75.4(2) . . ?
O12 Tb1 O13 73.1(2) . . ?
O12 Tb1 O15 148.9(2) . . ?
O12 Tb1 O14 96.1(2) . . ?
O12 Tb1 O16 99.4(2) . . ?
O13 Tb1 O17 129.7(2) . . ?
O15 Tb1 O18 129.9(2) . . ?
O15 Tb1 O10 72.8(2) . . ?
O15 Tb1 O17 128.6(2) . . ?
O15 Tb1 O13 75.9(2) . . ?
O14 Tb1 O18 76.0(2) . . ?
O14 Tb1 O10 98.2(2) . . ?
O14 Tb1 O17 149.4(2) . . ?
O14 Tb1 O13 72.6(2) . . ?
O14 Tb1 O15 72.2(2) . . ?
O16 Tb1 O18 149.3(2) . . ?
O16 Tb1 O10 97.9(2) . . ?
O16 Tb1 O17 75.9(2) . . ?
O16 Tb1 O13 71.7(2) . . ?
O16 Tb1 O15 72.7(2) . . ?
O16 Tb1 O14 134.6(2) . . ?
O6 Cu2 O5 87.6(3) . . ?
O6 Cu2 O8 179.0(3) . . ?
O6 Cu2 O7 92.3(3) . . ?
O6 Cu2 N4 91.0(3) . . ?
O8 Cu2 O5 92.9(3) . . ?
O8 Cu2 O7 87.2(3) . . ?
O7 Cu2 O5 179.8(3) . . ?
N4 Cu2 O5 90.2(3) . . ?
N4 Cu2 O8 89.9(3) . . ?
N4 Cu2 O7 90.0(3) . . ?
N8 Cu2 O6 89.8(3) 4_465 . ?
N8 Cu2 O5 88.8(3) 4_465 . ?
N8 Cu2 O8 89.4(3) 4_465 . ?
N8 Cu2 O7 91.0(3) 4_465 . ?
N8 Cu2 N4 178.7(3) 4_465 . ?
O4 Cu1 O2 177.8(3) . . ?
O4 Cu1 N3 92.1(3) . . ?
O4 Cu1 O3 86.7(3) . . ?
O4 Cu1 O1 90.8(3) . . ?
O4 Cu1 N7 82.3(3) . 1_455 ?
O2 Cu1 N3 87.1(3) . . ?
O2 Cu1 O3 95.4(3) . . ?
O2 Cu1 O1 89.7(3) . . ?
O2 Cu1 N7 95.5(3) . 1_455 ?
N3 Cu1 O3 96.4(3) . . ?
N3 Cu1 N7 82.1(3) . 1_455 ?
O3 Cu1 N7 168.9(3) . 1_455 ?
O1 Cu1 N3 171.4(3) . . ?
O1 Cu1 O3 91.9(3) . . ?
O1 Cu1 N7 90.2(3) . 1_455 ?
C42 O4 Cu1 129.3(7) . . ?
C67 O18 Tb1 133.6(6) . . ?
C37 O2 Cu1 127.5(7) . . ?
O10 N2 C1 126.7(8) . . ?
O10 N2 C13 118.5(7) . . ?
C1 N2 C13 114.2(8) . . ?
C2 C3 C4 117.5(9) . . ?
N2 O10 Tb1 137.2(5) . . ?
C19 C20 C21 118.3(9) . . ?
C65 O17 Tb1 133.4(6) . . ?
C47 O6 Cu2 125.5(7) . . ?
N6 O12 Tb1 136.6(5) . . ?
C55 O13 Tb1 133.2(7) . . ?
C45 O5 Cu2 118.6(7) . . ?
C60 O15 Tb1 132.4(7) . . ?
C57 O14 Tb1 131.9(7) . . ?
C52 O8 Cu2 126.1(7) . . ?
O12 N6 C18 126.8(8) . . ?
O12 N6 C29 119.7(7) . . ?
C18 N6 C29 112.5(7) . . ?
C62 O16 Tb1 131.5(6) . . ?
C18 N5 C30 112.5(8) . . ?
O11 N5 C18 125.6(8) . . ?
O11 N5 C30 121.8(7) . . ?
C50 O7 Cu2 121.1(7) . . ?
C24 C28 C27 119.9(10) . . ?
C6 N3 Cu1 123.6(6) . . ?
C5 N3 Cu1 118.1(6) . . ?
C5 N3 C6 117.2(8) . . ?
C20 C19 C18 120.3(9) . . ?
C20 C19 C23 119.7(9) . . ?
C23 C19 C18 119.8(8) . . ?
N6 C18 N5 108.9(8) . . ?
N6 C18 C19 125.9(8) . . ?
N5 C18 C19 125.3(9) . . ?
O9 N1 C1 125.2(8) . . ?
O9 N1 C12 122.8(7) . . ?
C1 N1 C12 111.8(8) . . ?
C9 N4 Cu2 121.8(6) . . ?
C10 N4 Cu2 119.5(6) . . ?
C10 N4 C9 118.5(8) . . ?
C20 C21 C24 122.1(8) . . ?
C22 C21 C20 117.9(8) . . ?
C22 C21 C24 120.0(8) . . ?
N3 C6 C2 122.2(8) . . ?
C3 C4 C7 122.8(8) . . ?
C5 C4 C3 118.7(9) . . ?
C5 C4 C7 118.4(8) . . ?
N3 C5 C4 124.3(9) . . ?
C3 C2 C6 120.1(9) . . ?
C3 C2 C1 120.8(9) . . ?
C6 C2 C1 119.1(8) . . ?
C8 C7 C4 121.5(9) . . ?
C11 C7 C4 120.8(8) . . ?
C11 C7 C8 117.7(8) . . ?
C28 C24 C21 120.8(8) . . ?
C28 C24 C25 118.2(9) . . ?
C25 C24 C21 121.1(8) . . ?
N2 C1 N1 109.3(8) . . ?
N2 C1 C2 126.0(8) . . ?
N1 C1 C2 124.6(8) . . ?
C9 C8 C7 118.7(9) . . ?
C40 O3 Cu1 122.5(7) . . ?
C37 C36 C35 123.1(9) . . ?
N7 C22 C21 124.9(9) . . ?
C35 O1 Cu1 126.5(8) . . ?
O17 C65 C66 128.4(9) . . ?
O17 C65 C69 114.4(9) . . ?
C66 C65 C69 117.2(9) . . ?
N7 C23 C19 122.1(8) . . ?
N4 C9 C8 122.6(9) . . ?
O13 C55 C56 126.5(10) . . ?
O13 C55 C59 115.1(11) . . ?
C56 C55 C59 118.4(10) . . ?
C26 C25 C24 118.0(9) . . ?
C36 C35 C39 116.5(10) . . ?
O1 C35 C36 125.6(11) . . ?
O1 C35 C39 117.9(11) . . ?
O15 C60 C61 127.4(10) . . ?
O15 C60 C64 112.2(10) . . ?
C61 C60 C64 120.4(9) . . ?
N1 C12 C15 110.0(9) . . ?
N1 C12 C13 102.2(7) . . ?
N1 C12 C14 104.5(8) . . ?
C15 C12 C13 117.2(9) . . ?
C15 C12 C14 109.8(11) . . ?
C14 C12 C13 112.0(10) . . ?
O14 C57 C58 116.0(11) . . ?
O14 C57 C56 127.7(10) . . ?
C56 C57 C58 116.3(10) . . ?
O8 C52 C53 113.2(10) . . ?
O8 C52 C51 128.3(10) . . ?
C51 C52 C53 118.5(9) . . ?
C10 C11 C7 119.9(9) . . ?
O4 C42 C41 129.1(10) . . ?
O4 C42 C43 111.8(9) . . ?
C41 C42 C43 119.0(10) . . ?
F19 C53 C52 114.8(11) . . ?
F20 C53 F19 104.5(10) . . ?
F20 C53 C52 112.1(8) . . ?
F21 C53 F19 105.6(10) . . ?
F21 C53 F20 107.7(12) . . ?
F21 C53 C52 111.5(10) . . ?
O5 C45 C46 130.4(11) . . ?
O5 C45 C49 113.6(10) . . ?
C46 C45 C49 116.0(10) . . ?
O16 C62 C61 127.8(9) . . ?
O16 C62 C63 115.8(10) . . ?
C61 C62 C63 116.4(10) . . ?
C47 C46 C45 122.3(10) . . ?
O6 C47 C46 131.2(10) . . ?
O6 C47 C48 111.2(11) . . ?
C46 C47 C48 117.6(10) . . ?
C60 C61 C62 121.9(10) . . ?
O7 C50 C51 127.2(11) . . ?
O7 C50 C54 115.7(12) . . ?
C51 C50 C54 117.1(12) . . ?
F26 C58 C57 113.6(10) . . ?
F25 C58 C57 112.4(11) . . ?
F25 C58 F26 107.8(15) . . ?
F25 C58 F27 106.8(14) . . ?
F27 C58 C57 115.2(12) . . ?
F27 C58 F26 100.1(14) . . ?
N6 C29 C30 100.1(8) . . ?
N6 C29 C32 105.2(8) . . ?
N6 C29 C31 109.8(8) . . ?
C32 C29 C30 114.9(10) . . ?
C31 C29 C30 114.9(9) . . ?
C31 C29 C32 110.8(10) . . ?
N4 C10 C11 122.7(9) . . ?
F16 C49 C45 115.7(10) . . ?
F16 C49 F17 96.7(13) . . ?
F18 C49 C45 118.0(11) . . ?
F18 C49 F16 110.4(14) . . ?
F18 C49 F17 104.5(13) . . ?
F17 C49 C45 108.7(11) . . ?
N5 C30 C29 100.2(8) . . ?
N5 C30 C34 109.9(9) . . ?
N5 C30 C33 106.4(10) . . ?
C34 C30 C29 114.3(10) . . ?
C33 C30 C29 114.1(10) . . ?
C33 C30 C34 111.1(11) . . ?
C65 C66 C67 121.7(9) . . ?
F4 C39 C35 113.3(11) . . ?
F4 C39 F5 105.8(11) . . ?
F5 C39 C35 110.1(10) . . ?
F6 C39 F4 108.1(10) . . ?
F6 C39 C35 111.9(11) . . ?
F6 C39 F5 107.4(11) . . ?
N2 C13 C12 100.3(7) . . ?
N2 C13 C17 104.1(10) . . ?
C17 C13 C12 110.9(10) . . ?
C16 C13 N2 110.9(10) . . ?
C16 C13 C12 117.0(11) . . ?
C16 C13 C17 112.2(12) . . ?
F32 C63 C62 113.2(13) . . ?
F31 C63 C62 120.3(13) . . ?
F31 C63 F32 92.9(14) . . ?
F33 C63 C62 117.6(12) . . ?
F33 C63 F32 95.9(15) . . ?
F33 C63 F31 111.3(15) . . ?
O3 C40 C41 127.4(10) . . ?
O3 C40 C44 116.3(12) . . ?
C41 C40 C44 116.3(12) . . ?
F39 C68 F37 108.0(10) . . ?
F39 C68 F38 106.7(9) . . ?
F39 C68 C67 113.6(9) . . ?
F37 C68 F38 105.6(9) . . ?
F37 C68 C67 111.3(9) . . ?
F38 C68 C67 111.2(9) . . ?
C40 C41 C42 124.5(10) . . ?
O2 C37 C36 127.5(10) . . ?
O2 C37 C38 112.5(10) . . ?
C36 C37 C38 120.1(10) . . ?
F9 C43 C42 110.7(10) . . ?
F8 C43 F9 105.0(10) . . ?
F8 C43 C42 113.0(10) . . ?
F7 C43 F9 107.0(10) . . ?
F7 C43 F8 104.6(11) . . ?
F7 C43 C42 115.8(10) . . ?
N8 C27 C28 122.3(10) . . ?
C55 C56 C57 122.4(9) . . ?
F36 C64 F35 107.2(12) . . ?
F36 C64 C60 114.4(10) . . ?
F36 C64 F34 108.7(11) . . ?
F35 C64 C60 110.8(9) . . ?
F34 C64 F35 103.2(11) . . ?
F34 C64 C60 111.9(11) . . ?
F3 C38 F2 105.7(12) . . ?
F3 C38 F1 111.0(12) . . ?
F3 C38 C37 114.1(11) . . ?
F2 C38 C37 107.9(11) . . ?
F1 C38 F2 104.6(12) . . ?
F1 C38 C37 112.9(11) . . ?
C52 C51 C50 125.8(10) . . ?
F15 C48 C47 113.9(12) . . ?
F14 C48 F15 106.0(13) . . ?
F14 C48 C47 111.7(14) . . ?
F13 C48 F15 106.4(14) . . ?
F13 C48 C47 110.2(12) . . ?
F13 C48 F14 108.4(14) . . ?
F22 C54 C50 116.0(15) . . ?
F22 C54 F24 103.5(13) . . ?
F23 C54 C50 114.9(14) . . ?
F23 C54 F22 111.6(16) . . ?
F23 C54 F24 101.3(19) . . ?
F24 C54 C50 107.6(13) . . ?
F29 C59 C55 113.2(12) . . ?
F30 C59 C55 115.7(13) . . ?
F30 C59 F29 102.2(15) . . ?
F30 C59 F28 109.7(15) . . ?
F28 C59 C55 112.3(13) . . ?
F28 C59 F29 102.6(16) . . ?
F11 C44 C40 109.9(10) . . ?
F12 C44 F11 105.4(14) . . ?
F12 C44 C40 113.5(13) . . ?
F10 C44 F11 109.0(14) . . ?
F10 C44 F12 106.6(12) . . ?
F10 C44 C40 112.0(13) . . ?
C27 N8 Cu2 120.2(6) . 4_666 ?
C27 N8 C26 118.2(8) . . ?
C26 N8 Cu2 121.4(6) . 4_666 ?
N8 C26 C25 123.4(9) . . ?
F40 C69 C65 108.9(9) . . ?
F41 C69 C65 110.3(9) . . ?
F41 C69 F40 105.1(10) . . ?
F42 C69 C65 114.4(9) . . ?
F42 C69 F40 108.3(10) . . ?
F42 C69 F41 109.5(10) . . ?
O18 C67 C66 129.1(9) . . ?
O18 C67 C68 113.9(8) . . ?
C66 C67 C68 117.1(8) . . ?
C22 N7 Cu1 116.0(6) . 1_655 ?
C22 N7 C23 116.9(8) . . ?
C23 N7 Cu1 125.1(6) . 1_655 ?

loop_
_geom_bond_atom_site_label_1
_geom_bond_atom_site_label_2
_geom_bond_distance
_geom_bond_site_symmetry_2
_geom_bond_publ_flag
Tb1 O18 2.367(6) . ?
Tb1 O10 2.368(6) . ?
Tb1 O17 2.385(6) . ?
Tb1 O12 2.348(6) . ?
Tb1 O13 2.377(6) . ?
Tb1 O15 2.366(6) . ?
Tb1 O14 2.357(7) . ?
Tb1 O16 2.355(7) . ?
Cu2 O6 1.996(7) . ?
Cu2 O5 2.274(7) . ?
Cu2 O8 2.023(7) . ?
Cu2 O7 2.258(8) . ?
Cu2 N4 1.999(7) . ?
Cu2 N8 1.992(7) 4_465 ?
Cu1 O4 1.940(6) . ?
Cu1 O2 1.945(6) . ?
Cu1 N3 2.134(8) . ?
Cu1 O3 2.255(8) . ?
Cu1 O1 2.008(7) . ?
Cu1 N7 2.390(8) 1_455 ?
O4 C42 1.256(11) . ?
O18 C67 1.235(11) . ?
O2 C37 1.257(12) . ?
N2 O10 1.297(9) . ?
N2 C1 1.314(12) . ?
N2 C13 1.503(11) . ?
C3 C4 1.409(12) . ?
C3 C2 1.386(13) . ?
C20 C19 1.392(13) . ?
C20 C21 1.402(12) . ?
O17 C65 1.250(11) . ?
O6 C47 1.244(12) . ?
O12 N6 1.306(9) . ?
O13 C55 1.241(12) . ?
O5 C45 1.241(13) . ?
O15 C60 1.255(11) . ?
O14 C57 1.252(12) . ?
O8 C52 1.253(11) . ?
N6 C18 1.315(12) . ?
N6 C29 1.517(12) . ?
O16 C62 1.261(12) . ?
N5 C18 1.340(11) . ?
N5 O11 1.292(10) . ?
N5 C30 1.503(13) . ?
O7 C50 1.225(13) . ?
C28 C24 1.368(13) . ?
C28 C27 1.382(13) . ?
O9 N1 1.275(10) . ?
N3 C6 1.356(11) . ?
N3 C5 1.338(11) . ?
C19 C18 1.476(13) . ?
C19 C23 1.395(13) . ?
F4 C39 1.336(14) . ?
N1 C1 1.369(12) . ?
N1 C12 1.487(12) . ?
N4 C9 1.349(12) . ?
N4 C10 1.321(12) . ?
C21 C24 1.482(12) . ?
C21 C22 1.385(13) . ?
F39 C68 1.323(11) . ?
C6 C2 1.398(13) . ?
C4 C5 1.385(13) . ?
C4 C7 1.478(12) . ?
F9 C43 1.350(14) . ?
C2 C1 1.463(13) . ?
C7 C8 1.407(13) . ?
C7 C11 1.379(13) . ?
C24 C25 1.412(13) . ?
F37 C68 1.325(13) . ?
C8 C9 1.376(13) . ?
O3 C40 1.236(13) . ?
C36 C35 1.406(15) . ?
C36 C37 1.362(15) . ?
C22 N7 1.336(11) . ?
F38 C68 1.327(13) . ?
O1 C35 1.253(12) . ?
C65 C66 1.376(14) . ?
C65 C69 1.546(14) . ?
C23 N7 1.364(12) . ?
F36 C64 1.264(14) . ?
C55 C56 1.388(16) . ?
C55 C59 1.514(17) . ?
C25 C26 1.377(13) . ?
F8 C43 1.333(15) . ?
C35 C39 1.507(17) . ?
C15 C12 1.506(15) . ?
F15 C48 1.328(16) . ?
F35 C64 1.325(14) . ?
C60 C61 1.384(15) . ?
C60 C64 1.541(15) . ?
F5 C39 1.342(15) . ?
F19 C53 1.331(13) . ?
C12 C13 1.576(14) . ?
C12 C14 1.545(15) . ?
F20 C53 1.307(13) . ?
C57 C58 1.524(15) . ?
C57 C56 1.397(16) . ?
C52 C53 1.506(14) . ?
C52 C51 1.380(15) . ?
F6 C39 1.320(14) . ?
F3 C38 1.289(15) . ?
F11 C44 1.317(15) . ?
C11 C10 1.377(13) . ?
F12 C44 1.305(18) . ?
C42 C41 1.375(15) . ?
C42 C43 1.503(15) . ?
C53 F21 1.294(14) . ?
C45 C46 1.399(15) . ?
C45 C49 1.523(16) . ?
F29 C59 1.297(17) . ?
F2 C38 1.344(17) . ?
C62 C61 1.385(15) . ?
C62 C63 1.472(14) . ?
C46 C47 1.394(15) . ?
F7 C43 1.332(12) . ?
F1 C38 1.321(14) . ?
C47 C48 1.532(16) . ?
C50 C51 1.421(16) . ?
C50 C54 1.532(18) . ?
C58 F26 1.259(16) . ?
C58 F25 1.219(14) . ?
C58 F27 1.242(15) . ?
C29 C30 1.549(14) . ?
C29 C32 1.520(15) . ?
C29 C31 1.518(14) . ?
C49 F16 1.267(15) . ?
C49 F18 1.234(14) . ?
C49 F17 1.346(17) . ?
C30 C34 1.538(15) . ?
C30 C33 1.520(17) . ?
C66 C67 1.400(13) . ?
C13 C17 1.536(17) . ?
C13 C16 1.465(17) . ?
C63 F32 1.275(17) . ?
C63 F31 1.195(15) . ?
C63 F33 1.185(16) . ?
C40 C41 1.373(16) . ?
C40 C44 1.539(17) . ?
C68 C67 1.536(13) . ?
C37 C38 1.511(16) . ?
F22 C54 1.269(18) . ?
F23 C54 1.22(2) . ?
C27 N8 1.336(12) . ?
F24 C54 1.341(18) . ?
C64 F34 1.306(14) . ?
F14 C48 1.33(2) . ?
C48 F13 1.326(18) . ?
F30 C59 1.241(17) . ?
C59 F28 1.248(17) . ?
C44 F10 1.302(16) . ?
F40 C69 1.335(14) . ?
N8 Cu2 1.992(7) 4_666 ?
N8 C26 1.336(12) . ?
F41 C69 1.320(13) . ?
F42 C69 1.307(12) . ?
N7 Cu1 2.390(8) 1_655 ?

loop_
_smtbx_masks_void_nr
_smtbx_masks_void_average_x
_smtbx_masks_void_average_y
_smtbx_masks_void_average_z
_smtbx_masks_void_volume
_smtbx_masks_void_count_electrons
_smtbx_masks_void_content
1 0.000 0.000 0.000 93.1 4.1 ?
2 -0.253 0.212 0.758 215.8 51.6 ?
3 -0.253 0.288 0.258 215.8 52.5 ?
4 0.000 0.500 0.500 93.1 4.1 ?
5 0.253 0.712 0.742 215.8 52.2 ?
6 0.253 0.788 0.242 215.8 53.1 ?
7 0.500 0.000 0.500 77.5 2.6 ?
8 0.500 0.500 0.000 77.5 2.6 ?
